data_7230231
loop_
_publ_author_name
'An, Yan-Yan'
'Lu, Li-Ping'
'Feng, Si-Si'
'Zhu, Miao-Li'

_publ_section_title
;
 Efficient pure white light emission based on a three-component
 La:Eu,Tb-doped luminescent lanthanide metal--organic framework
;
_journal_issue 14
_journal_name_full CrystEngComm
_journal_page_first 2043
_journal_paper_doi 10.1039/C8CE00008E
_journal_volume 20
_journal_year 2018
_chemical_formula_moiety '[(Eu0.10La0.44Tb0.46)2(C16H9O7)2(C3H7ON)2(H2O)(CHOOH)]??7H2O'
_chemical_formula_sum 'C39 H50 Eu0.2 La0.88 N2 O26 Tb0.92'
_chemical_formula_weight 1261.65
_space_group_crystal_system monoclinic
_space_group_IT_number 15
_space_group_name_Hall '-C 2yc'
_space_group_name_H-M_alt 'C 1 2/c 1'
_symmetry_space_group_name_Hall '-C 2yc'
_symmetry_space_group_name_H-M 'C 1 2/c 1'
_atom_sites_solution_hydrogens geom
_audit_creation_method SHELXL-2016/6
_audit_update_record
;
2018-02-11 deposited with the CCDC.
2018-03-02 downloaded from the CCDC.
;
_cell_angle_alpha 90
_cell_angle_beta 101.85(3)
_cell_angle_gamma 90
_cell_formula_units_Z 4
_cell_length_a 28.445(6)
_cell_length_b 14.543(3)
_cell_length_c 13.394(3)
_cell_measurement_reflns_used 59274
_cell_measurement_temperature 100(2)
_cell_measurement_theta_max 31.46
_cell_measurement_theta_min 2.78
_cell_volume 5423(2)
_computing_structure_refinement 'SHELXL-2016/6 (Sheldrick, 2016)'
_diffrn_ambient_temperature 100(2)
_diffrn_measured_fraction_theta_full 0.997
_diffrn_measured_fraction_theta_max 0.989
_diffrn_measurement_device_type 'Bruker P4'
_diffrn_radiation_type MoK\a
_diffrn_radiation_wavelength 0.710
_diffrn_reflns_av_R_equivalents 0
_diffrn_reflns_av_unetI/netI 0.0228
_diffrn_reflns_Laue_measured_fraction_full 0.997
_diffrn_reflns_Laue_measured_fraction_max 0.989
_diffrn_reflns_number 8758
_diffrn_reflns_point_group_measured_fraction_full 0.997
_diffrn_reflns_point_group_measured_fraction_max 0.989
_diffrn_reflns_theta_full 25.214
_diffrn_reflns_theta_max 31.237
_diffrn_reflns_theta_min 2.789
_exptl_absorpt_coefficient_mu 2.158
_exptl_crystal_colour colourless
_exptl_crystal_density_diffrn 1.545
_exptl_crystal_description block
_exptl_crystal_F_000 2514
_exptl_crystal_size_max 0.200
_exptl_crystal_size_mid 0.140
_exptl_crystal_size_min 0.140
_refine_diff_density_max 2.710
_refine_diff_density_min -2.081
_refine_diff_density_rms 0.204
_refine_ls_extinction_coef 0.0042(3)
_refine_ls_extinction_expression Fc^*^=kFc[1+0.001xFc^2^\l^3^/sin(2\q)]^-1/4^
_refine_ls_extinction_method 'SHELXL-2016/6 (Sheldrick 2016)'
_refine_ls_goodness_of_fit_ref 1.082
_refine_ls_hydrogen_treatment constr
_refine_ls_matrix_type full
_refine_ls_number_parameters 308
_refine_ls_number_reflns 8758
_refine_ls_number_restraints 56
_refine_ls_restrained_S_all 1.117
_refine_ls_R_factor_all 0.0632
_refine_ls_R_factor_gt 0.0579
_refine_ls_shift/su_max 0.002
_refine_ls_shift/su_mean 0.000
_refine_ls_structure_factor_coef Fsqd
_refine_ls_weighting_details 'w=1/[\s^2^(Fo^2^)+(0.1169P)^2^+26.1517P] where P=(Fo^2^+2Fc^2^)/3'
_refine_ls_weighting_scheme calc
_refine_ls_wR_factor_gt 0.1735
_refine_ls_wR_factor_ref 0.1782
_reflns_Friedel_coverage 0.000
_reflns_number_gt 7639
_reflns_number_total 8758
_reflns_threshold_expression 'I > 2\s(I)'
_cod_data_source_file c8ce00008e2.cif
_cod_data_source_block 12-14R-B-AYY21-Laeutb
_cod_depositor_comments 'Adding full bibliography for 7230226--7230238.cif.'
_cod_original_formula_sum 'C39 H50 Eu0.20 La0.88 N2 O26 Tb0.92'
_cod_database_code 7230231
_shelx_shelxl_version_number 2016/6
_shelx_space_group_comment
;
The symmetry employed for this shelxl refinement is uniquely defined
by the following loop, which should always be used as a source of
symmetry information in preference to the above space-group names.
They are only intended as comments.
;
_shelx_estimated_absorpt_t_min 0.672
_shelx_estimated_absorpt_t_max 0.752

loop_
_space_group_symop_operation_xyz
'x, y, z'
'-x, y, -z+1/2'
'x+1/2, y+1/2, z'
'-x+1/2, y+1/2, -z+1/2'
'-x, -y, -z'
'x, -y, z-1/2'
'-x+1/2, -y+1/2, -z'
'x+1/2, -y+1/2, z-1/2'

loop_
_atom_site_label
_atom_site_type_symbol
_atom_site_fract_x
_atom_site_fract_y
_atom_site_fract_z
_atom_site_U_iso_or_equiv
_atom_site_adp_type
_atom_site_occupancy
_atom_site_site_symmetry_order
_atom_site_calc_flag
_atom_site_refinement_flags_posn
_atom_site_refinement_flags_adp
_atom_site_refinement_flags_occupancy
_atom_site_disorder_assembly
_atom_site_disorder_group
La1 La 0.31987(2) 0.78694(2) 0.05546(2) 0.02633(11) Uani 0.44 1 d . . P . .
Eu1 Eu 0.31987(2) 0.78694(2) 0.05546(2) 0.02633(11) Uani 0.1 1 d . . P . .
Tb1 Tb 0.31987(2) 0.78694(2) 0.05546(2) 0.02633(11) Uani 0.46 1 d . . P . .
O1 O 0.73441(10) 0.3435(2) -0.0458(2) 0.0292(6) Uani 1 1 d . . . . .
O2 O 0.79731(11) 0.4293(2) -0.0525(3) 0.0347(6) Uani 1 1 d . . . . .
O3 O 0.76584(12) 0.6651(3) -0.3348(3) 0.0439(9) Uani 1 1 d . . . . .
O4 O 0.69256(12) 0.7281(2) -0.3814(3) 0.0325(6) Uani 1 1 d . . . . .
O5 O 0.58018(15) 0.6480(3) -0.1334(5) 0.0618(12) Uani 1 1 d . U . . .
O6 O 0.39929(14) 0.8218(3) 0.0092(3) 0.0422(8) Uani 1 1 d . . . . .
O7 O 0.38748(13) 0.6751(2) 0.0417(3) 0.0375(7) Uani 1 1 d . . . . .
C1 C 0.71986(14) 0.4869(3) -0.1321(3) 0.0274(7) Uani 1 1 d . . . . .
C2 C 0.73646(14) 0.5493(3) -0.1960(3) 0.0292(7) Uani 1 1 d . . . . .
H2 H 0.769387 0.549103 -0.200279 0.035 Uiso 1 1 calc R U . . .
C3 C 0.70482(14) 0.6121(3) -0.2541(3) 0.0301(8) Uani 1 1 d . . . . .
C4 C 0.65650(15) 0.6132(3) -0.2455(4) 0.0339(8) Uani 1 1 d . . . . .
H4 H 0.634743 0.654820 -0.285711 0.041 Uiso 1 1 calc R U . . .
C5 C 0.64018(15) 0.5539(3) -0.1786(4) 0.0344(9) Uani 1 1 d . . . . .
C6 C 0.67138(14) 0.4894(3) -0.1236(3) 0.0294(7) Uani 1 1 d . . . . .
H6 H 0.659888 0.446967 -0.080182 0.035 Uiso 1 1 calc R U . . .
C7 C 0.75291(14) 0.4160(3) -0.0738(3) 0.0272(7) Uani 1 1 d . . . . .
C8 C 0.72254(15) 0.6742(3) -0.3297(3) 0.0322(8) Uani 1 1 d . . . . .
C9 C 0.58884(16) 0.5560(4) -0.1652(4) 0.0396(10) Uani 1 1 d . . . . .
H9A H 0.566630 0.540939 -0.230212 0.048 Uiso 1 1 calc R U . . .
H9B H 0.584001 0.510925 -0.112853 0.048 Uiso 1 1 calc R U . . .
C10 C 0.5380(2) 0.6639(4) -0.0995(6) 0.0543(16) Uani 1 1 d . . . . .
C11 C 0.5297(3) 0.7552(5) -0.0789(8) 0.0673(18) Uani 1 1 d . U . . .
H11 H 0.551437 0.801318 -0.091295 0.081 Uiso 1 1 calc R U . . .
C12 C 0.4895(3) 0.7794(4) -0.0400(7) 0.0586(16) Uani 1 1 d . U . . .
H12 H 0.484952 0.841449 -0.021792 0.070 Uiso 1 1 calc R U . . .
C13 C 0.45577(17) 0.7118(3) -0.0279(4) 0.0349(9) Uani 1 1 d . . . . .
C14 C 0.46391(15) 0.6219(3) -0.0540(3) 0.0331(8) Uani 1 1 d . . . . .
H14 H 0.441403 0.575650 -0.045778 0.040 Uiso 1 1 calc R U . . .
C15 C 0.50440(15) 0.5973(3) -0.0922(4) 0.0357(9) Uani 1 1 d . . . . .
H15 H 0.508653 0.535841 -0.112688 0.043 Uiso 1 1 calc R U . . .
C16 C 0.41151(17) 0.7372(3) 0.0100(3) 0.0324(8) Uani 1 1 d . . . . .
O8 O 0.3482(2) 0.7184(3) 0.2271(4) 0.0662(16) Uani 1 1 d . . . . .
C17 C 0.3384(4) 0.7490(8) 0.3074(6) 0.081(2) Uani 1 1 d . U . . .
H17 H 0.333422 0.813359 0.311188 0.097 Uiso 1 1 calc R U . . .
N1 N 0.3345(3) 0.6995(7) 0.3868(5) 0.087(2) Uani 1 1 d . U . . .
C18 C 0.3223(5) 0.7341(11) 0.4769(8) 0.107(4) Uani 1 1 d . U . . .
H18A H 0.325581 0.801149 0.478495 0.160 Uiso 1 1 calc R U . . .
H18B H 0.343826 0.707513 0.536465 0.160 Uiso 1 1 calc R U . . .
H18C H 0.289032 0.717424 0.478073 0.160 Uiso 1 1 calc R U . . .
C19 C 0.3495(6) 0.5957(10) 0.3911(10) 0.120(4) Uani 1 1 d . U . . .
H19A H 0.353623 0.575786 0.323574 0.181 Uiso 1 1 calc R U . . .
H19B H 0.324387 0.558538 0.411979 0.181 Uiso 1 1 calc R U . . .
H19C H 0.379774 0.587720 0.440591 0.181 Uiso 1 1 calc R U . . .
O9 O 0.35815(19) 0.9125(4) 0.1630(4) 0.0691(14) Uani 0.5 1 d D . P A 1
C20 C 0.3531(5) 0.9926(5) 0.1715(8) 0.055(3) Uani 0.5 1 d D U P A 1
H20 H 0.325764 1.014167 0.124058 0.066 Uiso 0.5 1 calc R U P A 1
O10 O 0.3736(4) 1.0569(7) 0.2254(8) 0.077(3) Uani 0.5 1 d D U P A 1
O12 O 0.500000 0.7382(7) 0.250000 0.078(2) Uiso 1 2 d S . P B 1
O9A O 0.35815(19) 0.9125(4) 0.1630(4) 0.0691(14) Uani 0.5 1 d . . P A 2
O11 O 0.3650(8) 1.1340(16) 0.2420(18) 0.146(7) Uiso 0.5 1 d . . P C 2
O13 O 0.500000 0.867(2) 0.250000 0.302(15) Uiso 1 2 d S . P D 2
O14 O 0.4569(5) 0.9910(10) 0.0531(11) 0.180(5) Uiso 1 1 d . . . . .
O15 O 0.8705(8) 0.5611(16) 0.9400(17) 0.282(10) Uiso 1 1 d . . . . .

loop_
_atom_site_aniso_label
_atom_site_aniso_U_11
_atom_site_aniso_U_22
_atom_site_aniso_U_33
_atom_site_aniso_U_23
_atom_site_aniso_U_13
_atom_site_aniso_U_12
La1 0.02470(14) 0.02846(14) 0.02827(14) -0.00014(6) 0.01112(8) 0.00391(6)
Eu1 0.02470(14) 0.02846(14) 0.02827(14) -0.00014(6) 0.01112(8) 0.00391(6)
Tb1 0.02470(14) 0.02846(14) 0.02827(14) -0.00014(6) 0.01112(8) 0.00391(6)
O1 0.0247(12) 0.0290(13) 0.0355(14) 0.0051(11) 0.0101(11) 0.0039(10)
O2 0.0236(13) 0.0342(15) 0.0457(17) 0.0052(13) 0.0054(12) 0.0015(11)
O3 0.0252(14) 0.060(2) 0.0490(19) 0.0240(17) 0.0135(13) -0.0004(14)
O4 0.0315(15) 0.0358(15) 0.0327(15) 0.0110(12) 0.0123(12) 0.0011(12)
O5 0.0400(18) 0.0430(19) 0.114(3) 0.013(2) 0.042(2) 0.0046(15)
O6 0.0430(18) 0.0329(16) 0.056(2) -0.0004(15) 0.0235(16) 0.0030(14)
O7 0.0372(16) 0.0368(16) 0.0435(17) 0.0086(13) 0.0197(14) 0.0070(13)
C1 0.0248(16) 0.0318(18) 0.0272(16) 0.0039(13) 0.0090(13) 0.0019(13)
C2 0.0231(15) 0.0341(19) 0.0324(18) 0.0054(15) 0.0104(14) 0.0001(14)
C3 0.0232(16) 0.0363(19) 0.0333(18) 0.0116(15) 0.0115(14) 0.0015(14)
C4 0.0250(17) 0.037(2) 0.042(2) 0.0146(17) 0.0111(15) 0.0028(15)
C5 0.0215(16) 0.040(2) 0.044(2) 0.0147(18) 0.0118(15) 0.0056(15)
C6 0.0258(16) 0.0304(18) 0.0354(19) 0.0094(15) 0.0141(14) 0.0034(14)
C7 0.0265(16) 0.0317(18) 0.0251(15) -0.0002(13) 0.0093(13) 0.0016(14)
C8 0.0252(17) 0.042(2) 0.0319(18) 0.0100(16) 0.0102(14) -0.0018(15)
C9 0.0260(18) 0.044(2) 0.054(3) 0.019(2) 0.0195(18) 0.0067(17)
C10 0.033(2) 0.038(2) 0.100(5) 0.012(3) 0.032(3) 0.0085(19)
C11 0.054(3) 0.049(3) 0.106(4) 0.006(3) 0.035(3) 0.000(2)
C12 0.046(3) 0.045(3) 0.090(4) 0.001(2) 0.026(3) 0.000(2)
C13 0.0279(19) 0.036(2) 0.041(2) 0.0070(16) 0.0078(17) 0.0031(15)
C14 0.0271(17) 0.036(2) 0.039(2) 0.0036(16) 0.0137(15) -0.0008(15)
C15 0.0270(18) 0.037(2) 0.046(2) 0.0069(18) 0.0145(17) 0.0028(16)
C16 0.034(2) 0.0333(19) 0.0306(18) 0.0013(15) 0.0085(15) 0.0040(16)
O8 0.086(4) 0.078(3) 0.041(2) 0.0136(19) 0.029(2) 0.043(3)
C17 0.095(5) 0.106(5) 0.047(3) 0.013(4) 0.026(3) 0.054(5)
N1 0.080(4) 0.149(7) 0.036(3) 0.001(3) 0.019(3) 0.003(4)
C18 0.101(7) 0.169(8) 0.053(4) -0.013(5) 0.022(4) 0.020(6)
C19 0.155(9) 0.120(8) 0.089(6) 0.004(6) 0.031(6) -0.007(7)
O9 0.062(3) 0.089(4) 0.059(3) -0.028(3) 0.019(2) -0.026(3)
C20 0.099(8) 0.034(4) 0.041(5) -0.006(4) 0.033(5) -0.003(5)
O10 0.102(8) 0.064(6) 0.065(6) -0.051(5) 0.019(5) -0.018(5)
O9A 0.062(3) 0.089(4) 0.059(3) -0.028(3) 0.019(2) -0.026(3)

loop_
_atom_type_symbol
_atom_type_description
_atom_type_scat_dispersion_real
_atom_type_scat_dispersion_imag
_atom_type_scat_source
C C 0.0030 0.0020 'International Tables Vol C Tables 4.2.6.8 and 6.1.1.4'
H H 0.0000 0.0000 'International Tables Vol C Tables 4.2.6.8 and 6.1.1.4'
N N 0.0060 0.0030 'International Tables Vol C Tables 4.2.6.8 and 6.1.1.4'
O O 0.0110 0.0060 'International Tables Vol C Tables 4.2.6.8 and 6.1.1.4'
La La -0.2440 2.4630 'International Tables Vol C Tables 4.2.6.8 and 6.1.1.4'
Eu Eu -0.1050 3.6800 'International Tables Vol C Tables 4.2.6.8 and 6.1.1.4'
Tb Tb -0.1140 4.1650 'International Tables Vol C Tables 4.2.6.8 and 6.1.1.4'

loop_
_geom_angle_atom_site_label_1
_geom_angle_atom_site_label_2
_geom_angle_atom_site_label_3
_geom_angle
_geom_angle_site_symmetry_1
_geom_angle_site_symmetry_3
O1 La1 O3 77.46(12) 5_665 8_466
O1 La1 O9A 144.74(14) 5_665 .
O3 La1 O9A 71.94(15) 8_466 .
O1 La1 O9 144.74(14) 5_665 .
O3 La1 O9 71.94(15) 8_466 .
O1 La1 O4 73.14(11) 5_665 2_654
O3 La1 O4 133.72(12) 8_466 2_654
O9 La1 O4 141.84(15) . 2_654
O1 La1 O8 79.52(17) 5_665 .
O3 La1 O8 71.44(15) 8_466 .
O9A La1 O8 74.5(2) . .
O9 La1 O8 74.5(2) . .
O4 La1 O8 134.38(15) 2_654 .
O1 La1 O6 137.48(11) 5_665 .
O3 La1 O6 143.25(13) 8_466 .
O9A La1 O6 71.33(15) . .
O9 La1 O6 71.33(15) . .
O4 La1 O6 78.25(13) 2_654 .
O8 La1 O6 99.90(18) . .
O1 La1 O2 121.58(10) 5_665 3_455
O3 La1 O2 89.61(13) 8_466 3_455
O9 La1 O2 75.83(17) . 3_455
O4 La1 O2 76.77(12) 2_654 3_455
O8 La1 O2 148.55(15) . 3_455
O6 La1 O2 80.18(11) . 3_455
O1 La1 O7 88.80(11) 5_665 .
O3 La1 O7 143.45(13) 8_466 .
O9A La1 O7 105.53(16) . .
O9 La1 O7 105.53(16) . .
O4 La1 O7 70.81(12) 2_654 .
O8 La1 O7 72.84(13) . .
O6 La1 O7 51.87(12) . .
O2 La1 O7 125.87(11) 3_455 .
O1 La1 O1 73.15(11) 5_665 3_455
O3 La1 O1 66.13(11) 8_466 3_455
O9 La1 O1 108.68(16) . 3_455
O4 La1 O1 71.53(11) 2_654 3_455
O8 La1 O1 133.27(15) . 3_455
O6 La1 O1 125.83(11) . 3_455
O2 La1 O1 50.04(10) 3_455 3_455
O7 La1 O1 141.55(11) . 3_455
O1 La1 C16 112.60(12) 5_665 .
O3 La1 C16 155.16(13) 8_466 .
O9A La1 C16 89.95(16) . .
O9 La1 C16 89.95(16) . .
O4 La1 C16 70.76(12) 2_654 .
O8 La1 C16 87.67(16) . .
O6 La1 C16 26.20(13) . .
O2 La1 C16 102.60(12) 3_455 .
O7 La1 C16 25.81(12) . .
O1 La1 C16 137.72(11) 3_455 .
O1 La1 C7 97.93(11) 5_665 3_455
O3 La1 C7 76.23(13) 8_466 3_455
O9A La1 C7 91.51(17) . 3_455
O9 La1 C7 91.51(17) . 3_455
O4 La1 C7 73.42(11) 2_654 3_455
O8 La1 C7 147.35(13) . 3_455
O6 La1 C7 103.31(12) . 3_455
O2 La1 C7 24.73(10) 3_455 3_455
O7 La1 C7 139.80(11) . 3_455
O1 La1 C7 25.34(10) 3_455 3_455
C16 La1 C7 122.31(11) . 3_455
C7 O1 La1 158.4(3) . 5_665
C7 O1 La1 91.0(2) . 3_545
La1 O1 La1 106.85(11) 5_665 3_545
C7 O2 La1 97.5(3) . 3_545
C8 O3 La1 138.7(3) . 8_565
C8 O4 La1 133.9(3) . 2_654
C10 O5 C9 117.6(4) . .
C16 O6 La1 93.5(3) . .
C16 O7 La1 92.1(3) . .
C2 C1 C6 119.6(4) . .
C2 C1 C7 120.7(3) . .
C6 C1 C7 119.7(3) . .
C1 C2 C3 120.4(4) . .
C1 C2 H2 119.8 . .
C3 C2 H2 119.8 . .
C2 C3 C4 119.4(4) . .
C2 C3 C8 119.7(3) . .
C4 C3 C8 120.9(4) . .
C5 C4 C3 120.5(4) . .
C5 C4 H4 119.7 . .
C3 C4 H4 119.7 . .
C4 C5 C6 119.9(4) . .
C4 C5 C9 121.6(4) . .
C6 C5 C9 118.6(4) . .
C5 C6 C1 120.2(4) . .
C5 C6 H6 119.9 . .
C1 C6 H6 119.9 . .
O2 C7 O1 121.4(4) . .
O2 C7 C1 120.5(4) . .
O1 C7 C1 118.1(3) . .
O2 C7 La1 57.8(2) . 3_545
O1 C7 La1 63.7(2) . 3_545
C1 C7 La1 175.3(3) . 3_545
O3 C8 O4 126.8(4) . .
O3 C8 C3 116.0(4) . .
O4 C8 C3 117.2(4) . .
O5 C9 C5 106.5(4) . .
O5 C9 H9A 110.4 . .
C5 C9 H9A 110.4 . .
O5 C9 H9B 110.4 . .
C5 C9 H9B 110.4 . .
H9A C9 H9B 108.6 . .
C15 C10 C11 120.7(5) . .
C15 C10 O5 124.4(5) . .
C11 C10 O5 114.8(5) . .
C10 C11 C12 120.2(6) . .
C10 C11 H11 119.9 . .
C12 C11 H11 119.9 . .
C11 C12 C13 119.8(6) . .
C11 C12 H12 120.1 . .
C13 C12 H12 120.1 . .
C14 C13 C12 118.5(5) . .
C14 C13 C16 121.0(4) . .
C12 C13 C16 120.5(5) . .
C13 C14 C15 121.7(4) . .
C13 C14 H14 119.1 . .
C15 C14 H14 119.1 . .
C10 C15 C14 118.8(5) . .
C10 C15 H15 120.6 . .
C14 C15 H15 120.6 . .
O7 C16 O6 121.9(4) . .
O7 C16 C13 119.4(4) . .
O6 C16 C13 118.8(4) . .
O7 C16 La1 62.1(2) . .
O6 C16 La1 60.3(2) . .
C13 C16 La1 172.5(3) . .
C17 O8 La1 124.6(5) . .
O8 C17 N1 125.2(10) . .
O8 C17 H17 117.4 . .
N1 C17 H17 117.4 . .
C17 N1 C18 125.2(11) . .
C17 N1 C19 119.5(8) . .
C18 N1 C19 115.0(9) . .
N1 C18 H18A 109.5 . .
N1 C18 H18B 109.5 . .
H18A C18 H18B 109.5 . .
N1 C18 H18C 109.5 . .
H18A C18 H18C 109.5 . .
H18B C18 H18C 109.5 . .
N1 C19 H19A 109.5 . .
N1 C19 H19B 109.5 . .
H19A C19 H19B 109.5 . .
N1 C19 H19C 109.5 . .
H19A C19 H19C 109.5 . .
H19B C19 H19C 109.5 . .
C20 O9 La1 138.2(7) . .
O9 C20 O10 137.8(14) . .
O9 C20 H20 111.1 . .
O10 C20 H20 111.1 . .

loop_
_geom_bond_atom_site_label_1
_geom_bond_atom_site_label_2
_geom_bond_distance
_geom_bond_site_symmetry_2
La1 O1 2.432(3) 5_665
La1 O3 2.436(3) 8_466
La1 O9A 2.440(5) .
La1 O9 2.440(5) .
La1 O4 2.441(3) 2_654
La1 O8 2.484(5) .
La1 O6 2.514(4) .
La1 O2 2.531(3) 3_455
La1 O7 2.554(3) .
La1 O1 2.659(3) 3_455
La1 C16 2.888(5) .
La1 C7 2.966(4) 3_455
O1 C7 1.269(5) .
O2 C7 1.251(5) .
O3 C8 1.255(5) .
O4 C8 1.256(5) .
O5 C10 1.387(6) .
O5 C9 1.439(7) .
O6 C16 1.278(6) .
O7 C16 1.258(6) .
C1 C2 1.395(5) .
C1 C6 1.408(5) .
C1 C7 1.501(6) .
C2 C3 1.401(6) .
C2 H2 0.9500 .
C3 C4 1.403(5) .
C3 C8 1.518(6) .
C4 C5 1.391(6) .
C4 H4 0.9500 .
C5 C6 1.393(6) .
C5 C9 1.508(6) .
C6 H6 0.9500 .
C9 H9A 0.9900 .
C9 H9B 0.9900 .
C10 C15 1.378(7) .
C10 C11 1.386(10) .
C11 C12 1.396(10) .
C11 H11 0.9500 .
C12 C13 1.407(8) .
C12 H12 0.9500 .
C13 C14 1.386(6) .
C13 C16 1.497(7) .
C14 C15 1.399(6) .
C14 H14 0.9500 .
C15 H15 0.9500 .
O8 C17 1.247(9) .
C17 N1 1.307(11) .
C17 H17 0.9500 .
N1 C18 1.414(12) .
N1 C19 1.568(16) .
C18 H18A 0.9800 .
C18 H18B 0.9800 .
C18 H18C 0.9800 .
C19 H19A 0.9800 .
C19 H19B 0.9800 .
C19 H19C 0.9800 .
O9 C20 1.183(8) .
C20 O10 1.250(8) .
C20 H20 0.9500 .

loop_
_geom_torsion_atom_site_label_1
_geom_torsion_atom_site_label_2
_geom_torsion_atom_site_label_3
_geom_torsion_atom_site_label_4
_geom_torsion
_geom_torsion_site_symmetry_1
_geom_torsion_site_symmetry_4
C6 C1 C2 C3 -2.1(6) . .
C7 C1 C2 C3 176.8(4) . .
C1 C2 C3 C4 1.5(7) . .
C1 C2 C3 C8 -175.0(4) . .
C2 C3 C4 C5 1.3(7) . .
C8 C3 C4 C5 177.7(5) . .
C3 C4 C5 C6 -3.5(8) . .
C3 C4 C5 C9 177.8(5) . .
C4 C5 C6 C1 2.8(7) . .
C9 C5 C6 C1 -178.3(4) . .
C2 C1 C6 C5 -0.1(7) . .
C7 C1 C6 C5 -179.0(4) . .
La1 O2 C7 O1 -4.1(4) 3_545 .
La1 O2 C7 C1 174.8(3) 3_545 .
La1 O1 C7 O2 -142.0(6) 5_665 .
La1 O1 C7 O2 3.9(4) 3_545 .
La1 O1 C7 C1 39.0(9) 5_665 .
La1 O1 C7 C1 -175.1(3) 3_545 .
La1 O1 C7 La1 -145.9(7) 5_665 3_545
C2 C1 C7 O2 24.7(6) . .
C6 C1 C7 O2 -156.4(4) . .
C2 C1 C7 O1 -156.3(4) . .
C6 C1 C7 O1 22.6(6) . .
La1 O3 C8 O4 -10.9(9) 8_565 .
La1 O3 C8 C3 168.0(4) 8_565 .
La1 O4 C8 O3 33.7(8) 2_654 .
La1 O4 C8 C3 -145.2(3) 2_654 .
C2 C3 C8 O3 -0.4(7) . .
C4 C3 C8 O3 -176.9(5) . .
C2 C3 C8 O4 178.6(4) . .
C4 C3 C8 O4 2.2(7) . .
C10 O5 C9 C5 -169.5(5) . .
C4 C5 C9 O5 -57.9(7) . .
C6 C5 C9 O5 123.3(5) . .
C9 O5 C10 C15 1.4(10) . .
C9 O5 C10 C11 -174.4(7) . .
C15 C10 C11 C12 6.8(12) . .
O5 C10 C11 C12 -177.2(8) . .
C10 C11 C12 C13 -4.1(13) . .
C11 C12 C13 C14 0.9(11) . .
C11 C12 C13 C16 -177.7(7) . .
C12 C13 C14 C15 -0.3(8) . .
C16 C13 C14 C15 178.2(4) . .
C11 C10 C15 C14 -6.2(10) . .
O5 C10 C15 C14 178.2(6) . .
C13 C14 C15 C10 3.0(8) . .
La1 O7 C16 O6 8.5(5) . .
La1 O7 C16 C13 -171.7(4) . .
La1 O6 C16 O7 -8.6(5) . .
La1 O6 C16 C13 171.5(4) . .
C14 C13 C16 O7 17.2(7) . .
C12 C13 C16 O7 -164.3(6) . .
C14 C13 C16 O6 -162.9(5) . .
C12 C13 C16 O6 15.6(8) . .
La1 O8 C17 N1 149.7(8) . .
O8 C17 N1 C18 -178.5(11) . .
O8 C17 N1 C19 8.7(17) . .
La1 O9 C20 O10 -177.9(11) . .
